data_7220103
loop_
_publ_author_name
'Deni\&sen, Melanie'
'Nordmann, Jan'
'Dziambor, Julian'
'Mayer, Bernhard'
'Frank, Walter'
'M\"uller, Thomas J. J.'

_publ_section_title
;
 Sequential palladium catalyzed coupling--cyclocondensation--coupling (C3)
 four-component synthesis of intensively blue luminescent
 biarylsubstituted pyrazoles
;
_journal_issue 43
_journal_name_full 'RSC Adv.'
_journal_page_first 33838
_journal_paper_doi 10.1039/C5RA03104D
_journal_volume 5
_journal_year 2015
_chemical_formula_moiety 'C28 H22 N2'
_chemical_formula_sum 'C28 H22 N2'
_chemical_formula_weight 386.48
_chemical_name_systematic
; 
 ? 
;
_space_group_IT_number 29
_symmetry_cell_setting orthorhombic
_symmetry_space_group_name_Hall 'P 2c -2ac'
_symmetry_space_group_name_H-M 'P c a 21'
_atom_sites_solution_hydrogens difmap
_atom_sites_solution_primary direct
_atom_sites_solution_secondary difmap
_audit_creation_method SHELXL-97
_audit_update_record
;
2015-02-12 deposited with the CCDC.
2015-03-30 downloaded from the CCDC.
;
_cell_angle_alpha 90.00
_cell_angle_beta 90.00
_cell_angle_gamma 90.00
_cell_formula_units_Z 4
_cell_length_a 9.1521(4)
_cell_length_b 11.4375(4)
_cell_length_c 19.7882(6)
_cell_measurement_reflns_used 22482
_cell_measurement_temperature 291(2)
_cell_measurement_theta_max 29.70
_cell_measurement_theta_min 2.05
_cell_volume 2071.37(13)
_computing_cell_refinement
;
<i>CrysAlis PRO</i>, Ver.1.171.33.52 (Oxford Diffraction Ltd., 2009)
;
_computing_data_collection
;
<i>CrysAlis PRO</i>, Ver.1.171.33.52 (Oxford Diffraction Ltd., 2009)
;
_computing_data_reduction
;
<i>CrysAlis PRO</i>, Ver.1.171.33.52 (Oxford Diffraction Ltd., 2009)
;
_computing_molecular_graphics 'SHELXTL (Sheldrick, 1998)'
_computing_publication_material 'SHELXL-97 (Sheldrick, 1997)'
_computing_structure_refinement 'SHELXL-97 (Sheldrick, 1997)'
_computing_structure_solution 'SHELXS-97 (Sheldrick, 1990)'
_diffrn_ambient_temperature 291(2)
_diffrn_detector_area_resol_mean 16.2711
_diffrn_measured_fraction_theta_full 0.997
_diffrn_measured_fraction_theta_max 0.997
_diffrn_measurement_device_type 'Xcalibur, Eos'
_diffrn_measurement_method '\w scans'
_diffrn_radiation_monochromator graphite
_diffrn_radiation_source 'fine-focus sealed tube'
_diffrn_radiation_type MoK\a
_diffrn_radiation_wavelength 0.71073
_diffrn_reflns_av_R_equivalents 0.0452
_diffrn_reflns_av_sigmaI/netI 0.0237
_diffrn_reflns_limit_h_max 10
_diffrn_reflns_limit_h_min -10
_diffrn_reflns_limit_k_max 13
_diffrn_reflns_limit_k_min -13
_diffrn_reflns_limit_l_max 20
_diffrn_reflns_limit_l_min -23
_diffrn_reflns_number 14730
_diffrn_reflns_theta_full 24.99
_diffrn_reflns_theta_max 24.99
_diffrn_reflns_theta_min 2.72
_diffrn_standards_decay_% 0
_exptl_absorpt_coefficient_mu 0.072
_exptl_absorpt_correction_type none
_exptl_crystal_colour colourless
_exptl_crystal_density_diffrn 1.239
_exptl_crystal_density_method 'not measured'
_exptl_crystal_description cube
_exptl_crystal_F_000 816
_exptl_crystal_size_max 0.5
_exptl_crystal_size_mid 0.5
_exptl_crystal_size_min 0.5
_refine_diff_density_max 0.112
_refine_diff_density_min -0.093
_refine_diff_density_rms 0.024
_refine_ls_abs_structure_details 'Flack H D (1983), Acta Cryst. A39, 876-881'
_refine_ls_abs_structure_Flack 0(3)
_refine_ls_extinction_method none
_refine_ls_goodness_of_fit_ref 1.052
_refine_ls_hydrogen_treatment constr
_refine_ls_matrix_type full
_refine_ls_number_parameters 272
_refine_ls_number_reflns 3321
_refine_ls_number_restraints 1
_refine_ls_restrained_S_all 1.051
_refine_ls_R_factor_all 0.0338
_refine_ls_R_factor_gt 0.0324
_refine_ls_shift/su_max 0.000
_refine_ls_shift/su_mean 0.000
_refine_ls_structure_factor_coef Fsqd
_refine_ls_weighting_details 'calc w=1/[\s^2^(Fo^2^)+(0.0571P)^2^+0.1700P] where P=(Fo^2^+2Fc^2^)/3'
_refine_ls_weighting_scheme calc
_refine_ls_wR_factor_gt 0.0913
_refine_ls_wR_factor_ref 0.0925
_reflns_number_gt 3212
_reflns_number_total 3321
_reflns_threshold_expression >2sigma(I)
_cod_data_source_file c5ra03104d2.cif
_cod_data_source_block no_134
_cod_database_code 7220103

loop_
_symmetry_equiv_pos_as_xyz
'x, y, z'
'-x, -y, z+1/2'
'x+1/2, -y, z'
'-x+1/2, y, z+1/2'

loop_
_atom_site_label
_atom_site_type_symbol
_atom_site_fract_x
_atom_site_fract_y
_atom_site_fract_z
_atom_site_U_iso_or_equiv
_atom_site_adp_type
_atom_site_occupancy
_atom_site_symmetry_multiplicity
_atom_site_calc_flag
_atom_site_refinement_flags
N1 N 0.27543(15) 0.73114(12) 0.35220(8) 0.0471(3) Uani 1 1 d .
N2 N 0.37872(17) 0.71850(13) 0.30298(8) 0.0506(4) Uani 1 1 d .
C1 C 0.14521(18) 0.68007(14) 0.33420(9) 0.0463(4) Uani 1 1 d .
C2 C 0.16824(19) 0.63227(15) 0.27160(10) 0.0505(4) Uani 1 1 d .
H1 H 0.1012 0.5904 0.2459 0.061 Uiso 1 1 calc R
C3 C 0.31241(19) 0.65882(15) 0.25397(9) 0.0481(4) Uani 1 1 d .
C4 C 0.00780(18) 0.68646(15) 0.37242(10) 0.0470(4) Uani 1 1 d .
C5 C -0.0334(2) 0.78542(16) 0.40841(11) 0.0565(5) Uani 1 1 d .
H51 H 0.0308 0.8482 0.4118 0.068 Uiso 1 1 calc R
C6 C -0.1685(2) 0.79146(18) 0.43918(13) 0.0624(5) Uani 1 1 d .
H61 H -0.1944 0.8581 0.4633 0.075 Uiso 1 1 calc R
C7 C -0.2651(2) 0.69980(18) 0.43448(12) 0.0623(5) Uani 1 1 d .
H71 H -0.3559 0.7038 0.4555 0.075 Uiso 1 1 calc R
C8 C -0.2259(2) 0.60199(18) 0.39829(12) 0.0634(5) Uani 1 1 d .
H81 H -0.2914 0.5402 0.3944 0.076 Uiso 1 1 calc R
C9 C -0.0911(2) 0.59416(17) 0.36783(11) 0.0564(5) Uani 1 1 d .
H91 H -0.0659 0.5270 0.3441 0.068 Uiso 1 1 calc R
C10 C 0.38896(19) 0.63050(16) 0.19050(9) 0.0494(4) Uani 1 1 d .
C11 C 0.3440(2) 0.53559(18) 0.15184(10) 0.0595(5) Uani 1 1 d .
H111 H 0.2688 0.4878 0.1672 0.071 Uiso 1 1 calc R
C12 C 0.4107(2) 0.5121(2) 0.09069(11) 0.0661(5) Uani 1 1 d .
H121 H 0.3802 0.4484 0.0651 0.079 Uiso 1 1 calc R
C13 C 0.5213(2) 0.5817(2) 0.06746(12) 0.0681(6) Uani 1 1 d .
H131 H 0.5649 0.5662 0.0260 0.082 Uiso 1 1 calc R
C14 C 0.5676(2) 0.6748(2) 0.10591(12) 0.0691(6) Uani 1 1 d .
H141 H 0.6433 0.7220 0.0904 0.083 Uiso 1 1 calc R
C15 C 0.5031(2) 0.69888(19) 0.16699(12) 0.0606(5) Uani 1 1 d .
H151 H 0.5363 0.7615 0.1928 0.073 Uiso 1 1 calc R
C16 C 0.32360(17) 0.77716(15) 0.41578(9) 0.0454(4) Uani 1 1 d .
C17 C 0.2893(2) 0.72192(17) 0.47570(10) 0.0529(4) Uani 1 1 d .
H171 H 0.2260 0.6584 0.4757 0.063 Uiso 1 1 calc R
C18 C 0.3493(2) 0.76117(18) 0.53572(10) 0.0532(4) Uani 1 1 d .
H181 H 0.3227 0.7250 0.5760 0.064 Uiso 1 1 calc R
C19 C 0.44847(18) 0.85350(14) 0.53742(9) 0.0448(4) Uani 1 1 d .
C20 C 0.47736(19) 0.90972(15) 0.47616(10) 0.0479(4) Uani 1 1 d .
H201 H 0.5399 0.9738 0.4758 0.057 Uiso 1 1 calc R
C21 C 0.41593(19) 0.87302(14) 0.41621(10) 0.0487(4) Uani 1 1 d .
H211 H 0.4364 0.9125 0.3762 0.058 Uiso 1 1 calc R
C22 C 0.52964(18) 0.88549(16) 0.59980(10) 0.0477(4) Uani 1 1 d .
C23 C 0.5547(2) 0.80458(17) 0.65059(10) 0.0575(5) Uani 1 1 d .
H231 H 0.5139 0.7304 0.6469 0.069 Uiso 1 1 calc R
C24 C 0.6388(2) 0.83082(19) 0.70666(11) 0.0619(5) Uani 1 1 d .
H241 H 0.6529 0.7743 0.7398 0.074 Uiso 1 1 calc R
C25 C 0.70271(19) 0.94063(19) 0.71423(10) 0.0569(5) Uani 1 1 d .
C26 C 0.6748(2) 1.02235(18) 0.66442(12) 0.0626(5) Uani 1 1 d .
H261 H 0.7142 1.0969 0.6686 0.075 Uiso 1 1 calc R
C27 C 0.5906(2) 0.99661(17) 0.60902(11) 0.0605(5) Uani 1 1 d .
H271 H 0.5736 1.0543 0.5769 0.073 Uiso 1 1 calc R
C28 C 0.8001(2) 0.9681(2) 0.77375(12) 0.0763(7) Uani 1 1 d .
H281 H 0.8041 1.0512 0.7803 0.115 Uiso 1 1 calc R
H282 H 0.8967 0.9389 0.7652 0.115 Uiso 1 1 calc R
H283 H 0.7615 0.9317 0.8136 0.115 Uiso 1 1 calc R

loop_
_atom_site_aniso_label
_atom_site_aniso_U_11
_atom_site_aniso_U_22
_atom_site_aniso_U_33
_atom_site_aniso_U_23
_atom_site_aniso_U_13
_atom_site_aniso_U_12
N1 0.0484(8) 0.0476(7) 0.0453(8) -0.0027(6) 0.0002(6) -0.0014(6)
N2 0.0504(8) 0.0548(8) 0.0466(9) -0.0010(7) 0.0018(7) 0.0007(6)
C1 0.0473(8) 0.0422(8) 0.0493(11) -0.0004(8) -0.0046(7) 0.0003(7)
C2 0.0516(9) 0.0500(9) 0.0499(10) -0.0052(8) -0.0067(8) -0.0001(7)
C3 0.0550(9) 0.0469(8) 0.0425(9) 0.0017(8) -0.0037(7) 0.0043(7)
C4 0.0467(8) 0.0464(8) 0.0478(10) 0.0006(8) -0.0062(7) 0.0025(7)
C5 0.0555(10) 0.0445(8) 0.0694(13) -0.0055(9) -0.0004(9) -0.0014(7)
C6 0.0565(11) 0.0537(10) 0.0771(15) -0.0083(10) 0.0045(9) 0.0082(8)
C7 0.0472(10) 0.0628(11) 0.0770(15) 0.0038(10) 0.0036(9) 0.0054(8)
C8 0.0513(10) 0.0575(11) 0.0813(15) -0.0035(11) -0.0044(9) -0.0101(8)
C9 0.0550(10) 0.0524(10) 0.0617(12) -0.0097(9) -0.0043(9) -0.0024(7)
C10 0.0528(9) 0.0510(9) 0.0446(10) 0.0014(8) -0.0031(7) 0.0082(7)
C11 0.0677(11) 0.0578(10) 0.0529(12) -0.0037(9) 0.0001(9) -0.0018(8)
C12 0.0793(14) 0.0635(12) 0.0555(12) -0.0121(10) -0.0058(10) 0.0068(11)
C13 0.0677(12) 0.0888(15) 0.0479(11) -0.0043(12) 0.0045(9) 0.0147(11)
C14 0.0642(12) 0.0814(14) 0.0617(13) 0.0010(12) 0.0090(10) -0.0012(11)
C15 0.0601(11) 0.0646(11) 0.0571(12) -0.0058(10) -0.0013(9) -0.0003(9)
C16 0.0425(8) 0.0464(8) 0.0473(10) -0.0018(8) -0.0021(7) 0.0013(7)
C17 0.0550(10) 0.0530(9) 0.0506(10) -0.0011(9) 0.0012(8) -0.0142(8)
C18 0.0564(11) 0.0585(10) 0.0448(10) 0.0014(9) 0.0071(8) -0.0122(8)
C19 0.0456(8) 0.0431(8) 0.0458(9) -0.0027(8) 0.0036(7) 0.0029(7)
C20 0.0498(9) 0.0395(7) 0.0544(10) 0.0007(8) -0.0033(8) -0.0037(7)
C21 0.0531(9) 0.0432(8) 0.0498(10) 0.0085(8) -0.0003(8) -0.0007(7)
C22 0.0462(8) 0.0495(9) 0.0475(10) -0.0047(8) 0.0043(7) -0.0001(7)
C23 0.0693(12) 0.0512(9) 0.0520(11) 0.0018(9) -0.0021(9) -0.0081(8)
C24 0.0697(12) 0.0636(11) 0.0525(12) 0.0046(10) -0.0055(10) 0.0003(10)
C25 0.0476(9) 0.0735(12) 0.0497(11) -0.0097(9) 0.0038(7) 0.0034(8)
C26 0.0619(11) 0.0576(11) 0.0683(13) -0.0092(11) -0.0055(9) -0.0117(9)
C27 0.0698(12) 0.0484(9) 0.0632(13) 0.0008(10) -0.0074(9) -0.0072(9)
C28 0.0690(12) 0.0998(17) 0.0602(13) -0.0169(13) -0.0059(11) -0.0007(12)

loop_
_atom_type_symbol
_atom_type_description
_atom_type_scat_dispersion_real
_atom_type_scat_dispersion_imag
_atom_type_scat_source
C C 0.0033 0.0016 'International Tables Vol C Tables 4.2.6.8 and 6.1.1.4'
H H 0.0000 0.0000 'International Tables Vol C Tables 4.2.6.8 and 6.1.1.4'
N N 0.0061 0.0033 'International Tables Vol C Tables 4.2.6.8 and 6.1.1.4'

loop_
_geom_angle_atom_site_label_1
_geom_angle_atom_site_label_2
_geom_angle_atom_site_label_3
_geom_angle
N2 N1 C1 111.76(14)
N2 N1 C16 116.89(13)
C1 N1 C16 130.56(15)
C3 N2 N1 104.96(14)
C2 C1 N1 105.69(16)
C2 C1 C4 128.08(16)
N1 C1 C4 126.00(16)
C1 C2 C3 106.50(16)
C1 C2 H1 126.8
C3 C2 H1 126.8
N2 C3 C2 111.07(16)
N2 C3 C10 121.09(16)
C2 C3 C10 127.83(16)
C5 C4 C9 118.32(17)
C5 C4 C1 122.44(16)
C9 C4 C1 119.00(16)
C6 C5 C4 120.66(17)
C6 C5 H51 119.7
C4 C5 H51 119.7
C7 C6 C5 120.56(19)
C7 C6 H61 119.7
C5 C6 H61 119.7
C6 C7 C8 119.15(19)
C6 C7 H71 120.4
C8 C7 H71 120.4
C9 C8 C7 121.00(18)
C9 C8 H81 119.5
C7 C8 H81 119.5
C8 C9 C4 120.30(18)
C8 C9 H91 119.9
C4 C9 H91 119.9
C15 C10 C11 118.63(18)
C15 C10 C3 121.36(17)
C11 C10 C3 119.98(17)
C12 C11 C10 120.2(2)
C12 C11 H111 119.9
C10 C11 H111 119.9
C13 C12 C11 120.6(2)
C13 C12 H121 119.7
C11 C12 H121 119.7
C12 C13 C14 119.5(2)
C12 C13 H131 120.2
C14 C13 H131 120.2
C15 C14 C13 120.6(2)
C15 C14 H141 119.7
C13 C14 H141 119.7
C14 C15 C10 120.5(2)
C14 C15 H151 119.8
C10 C15 H151 119.8
C17 C16 C21 119.75(17)
C17 C16 N1 121.08(14)
C21 C16 N1 118.95(16)
C16 C17 C18 119.94(16)
C16 C17 H171 120.0
C18 C17 H171 120.0
C17 C18 C19 121.68(18)
C17 C18 H181 119.2
C19 C18 H181 119.2
C18 C19 C20 116.83(17)
C18 C19 C22 122.16(17)
C20 C19 C22 120.84(15)
C21 C20 C19 121.96(16)
C21 C20 H201 119.0
C19 C20 H201 119.0
C20 C21 C16 119.71(17)
C20 C21 H211 120.1
C16 C21 H211 120.1
C23 C22 C27 116.48(18)
C23 C22 C19 121.39(16)
C27 C22 C19 122.06(17)
C24 C23 C22 121.95(18)
C24 C23 H231 119.0
C22 C23 H231 119.0
C23 C24 C25 121.0(2)
C23 C24 H241 119.5
C25 C24 H241 119.5
C26 C25 C24 117.07(18)
C26 C25 C28 121.6(2)
C24 C25 C28 121.3(2)
C27 C26 C25 121.91(18)
C27 C26 H261 119.0
C25 C26 H261 119.0
C26 C27 C22 121.5(2)
C26 C27 H271 119.2
C22 C27 H271 119.2
C25 C28 H281 109.5
C25 C28 H282 109.5
H281 C28 H282 109.5
C25 C28 H283 109.5
H281 C28 H283 109.5
H282 C28 H283 109.5

loop_
_geom_bond_atom_site_label_1
_geom_bond_atom_site_label_2
_geom_bond_distance
N1 N2 1.365(2)
N1 C1 1.374(2)
N1 C16 1.433(2)
N2 C3 1.332(2)
C1 C2 1.370(3)
C1 C4 1.469(3)
C2 C3 1.398(3)
C2 H1 0.9300
C3 C10 1.474(3)
C4 C5 1.389(3)
C4 C9 1.394(3)
C5 C6 1.380(3)
C5 H51 0.9300
C6 C7 1.375(3)
C6 H61 0.9300
C7 C8 1.376(3)
C7 H71 0.9300
C8 C9 1.376(3)
C8 H81 0.9300
C9 H91 0.9300
C10 C15 1.386(3)
C10 C11 1.390(3)
C11 C12 1.382(3)
C11 H111 0.9300
C12 C13 1.367(3)
C12 H121 0.9300
C13 C14 1.376(3)
C13 H131 0.9300
C14 C15 1.373(3)
C14 H141 0.9300
C15 H151 0.9300
C16 C17 1.380(3)
C16 C21 1.384(2)
C17 C18 1.383(3)
C17 H171 0.9300
C18 C19 1.393(3)
C18 H181 0.9300
C19 C20 1.397(3)
C19 C22 1.487(3)
C20 C21 1.378(3)
C20 H201 0.9300
C21 H211 0.9300
C22 C23 1.385(3)
C22 C27 1.400(3)
C23 C24 1.383(3)
C23 H231 0.9300
C24 C25 1.394(3)
C24 H241 0.9300
C25 C26 1.382(3)
C25 C28 1.510(3)
C26 C27 1.372(3)
C26 H261 0.9300
C27 H271 0.9300
C28 H281 0.9600
C28 H282 0.9600
C28 H283 0.9600

loop_
_geom_torsion_atom_site_label_1
_geom_torsion_atom_site_label_2
_geom_torsion_atom_site_label_3
_geom_torsion_atom_site_label_4
_geom_torsion
C1 N1 N2 C3 -0.14(19)
C16 N1 N2 C3 170.78(14)
N2 N1 C1 C2 0.75(19)
C16 N1 C1 C2 -168.57(17)
N2 N1 C1 C4 -174.11(16)
C16 N1 C1 C4 16.6(3)
N1 C1 C2 C3 -1.02(19)
C4 C1 C2 C3 173.70(17)
N1 N2 C3 C2 -0.5(2)
N1 N2 C3 C10 178.33(15)
C1 C2 C3 N2 1.0(2)
C1 C2 C3 C10 -177.76(17)
C2 C1 C4 C5 -138.7(2)
N1 C1 C4 C5 35.0(3)
C2 C1 C4 C9 35.6(3)
N1 C1 C4 C9 -150.73(17)
C9 C4 C5 C6 0.5(3)
C1 C4 C5 C6 174.8(2)
C4 C5 C6 C7 -0.3(4)
C5 C6 C7 C8 -0.4(3)
C6 C7 C8 C9 1.0(3)
C7 C8 C9 C4 -0.9(3)
C5 C4 C9 C8 0.1(3)
C1 C4 C9 C8 -174.4(2)
N2 C3 C10 C15 -26.1(3)
C2 C3 C10 C15 152.6(2)
N2 C3 C10 C11 155.96(18)
C2 C3 C10 C11 -25.4(3)
C15 C10 C11 C12 -1.2(3)
C3 C10 C11 C12 176.83(18)
C10 C11 C12 C13 -0.1(3)
C11 C12 C13 C14 0.9(3)
C12 C13 C14 C15 -0.5(3)
C13 C14 C15 C10 -0.8(3)
C11 C10 C15 C14 1.7(3)
C3 C10 C15 C14 -176.35(18)
N2 N1 C16 C17 -129.78(17)
C1 N1 C16 C17 39.1(3)
N2 N1 C16 C21 44.8(2)
C1 N1 C16 C21 -146.29(17)
C21 C16 C17 C18 -1.1(3)
N1 C16 C17 C18 173.43(17)
C16 C17 C18 C19 -2.3(3)
C17 C18 C19 C20 4.1(3)
C17 C18 C19 C22 -171.07(17)
C18 C19 C20 C21 -2.7(3)
C22 C19 C20 C21 172.53(16)
C19 C20 C21 C16 -0.5(3)
C17 C16 C21 C20 2.5(3)
N1 C16 C21 C20 -172.19(15)
C18 C19 C22 C23 24.4(3)
C20 C19 C22 C23 -150.55(18)
C18 C19 C22 C27 -158.71(19)
C20 C19 C22 C27 26.3(2)
C27 C22 C23 C24 -1.7(3)
C19 C22 C23 C24 175.37(17)
C22 C23 C24 C25 -0.3(3)
C23 C24 C25 C26 1.8(3)
C23 C24 C25 C28 -177.22(18)
C24 C25 C26 C27 -1.4(3)
C28 C25 C26 C27 177.65(19)
C25 C26 C27 C22 -0.6(3)
C23 C22 C27 C26 2.1(3)
C19 C22 C27 C26 -174.90(18)
